data_2242864
loop_
_publ_author_name
'Yaman, Mavi\,se'
'Cakmak, \,Sukriye'
'Dege, Necmi'
'Odaba\,so\(glu, Mustafa'
'Pavlenko, Vadim A.'
'Kutuk, Halil'

_publ_section_title
;
 Synthesis, crystal structure, spectroscopic features and Hirshfeld
 surfaces of 2-methyl-3-[(2-methylphenyl)carbamoyl]phenyl acetate
;
_journal_coeditor_code YK2118
_journal_issue 4
_journal_name_full 'Acta Crystallographica Section E'
_journal_page_first 423
_journal_page_last 427
_journal_paper_doi 10.1107/S2056989019000021
_journal_volume 75
_journal_year 2019
_chemical_formula_iupac 'C17 H17 N O3'
_chemical_formula_moiety 'C17 H17 N O3'
_chemical_formula_sum 'C17 H17 N O3'
_chemical_formula_weight 283.31
_chemical_name_systematic
;
2-Methyl-3-[(2-methylphenyl)carbamoyl]phenyl acetate
;
_space_group_crystal_system triclinic
_space_group_IT_number 2
_space_group_name_Hall '-P 1'
_space_group_name_H-M_alt 'P -1'
_symmetry_space_group_name_Hall '-P 1'
_symmetry_space_group_name_H-M 'P -1'
_atom_sites_solution_hydrogens mixed
_audit_creation_method SHELXL-2017/1
_cell_angle_alpha 94.791(5)
_cell_angle_beta 97.620(5)
_cell_angle_gamma 90.043(5)
_cell_formula_units_Z 4
_cell_length_a 7.7842(5)
_cell_length_b 8.8802(5)
_cell_length_c 22.2112(15)
_cell_measurement_reflns_used 19688
_cell_measurement_temperature 296(2)
_cell_measurement_theta_max 27.52
_cell_measurement_theta_min 1.86
_cell_volume 1516.37(17)
_computing_cell_refinement
;
X-AREA (Stoe & Cie, 2002)
;
_computing_data_collection
;
X-AREA (Stoe & Cie, 2002)
;
_computing_data_reduction
;
X-RED32 (Stoe & Cie, 2002)
;
_computing_molecular_graphics
;
ORTEP-3 for Windows (Farrugia, 2012)
;
_computing_publication_material
;
WinGX (Farrugia, 2012), PLATON (Spek, 2009) and publCIF
(Westrip, 2010)
;
_computing_structure_refinement
;
SHELXL2017 (Sheldrick, 2015b)
;
_computing_structure_solution
;
SHELXT (Sheldrick, 2015a)
;
_diffrn_ambient_temperature 296(2)
_diffrn_detector_area_resol_mean 6.67
_diffrn_measured_fraction_theta_full 0.999
_diffrn_measured_fraction_theta_max 0.999
_diffrn_measurement_device_type 'Stoe IPDS 2'
_diffrn_measurement_method 'rotation method'
_diffrn_radiation_type MoK\a
_diffrn_radiation_wavelength 0.71073
_diffrn_reflns_av_R_equivalents 0.0857
_diffrn_reflns_av_unetI/netI 0.0835
_diffrn_reflns_limit_h_max 9
_diffrn_reflns_limit_h_min -9
_diffrn_reflns_limit_k_max 10
_diffrn_reflns_limit_k_min -10
_diffrn_reflns_limit_l_max 27
_diffrn_reflns_limit_l_min -27
_diffrn_reflns_number 21781
_diffrn_reflns_theta_full 25.242
_diffrn_reflns_theta_max 25.996
_diffrn_reflns_theta_min 1.857
_diffrn_source 'sealed X-ray tube, 12 x 0.4 mm long-fine focus'
_exptl_absorpt_coefficient_mu 0.085
_exptl_absorpt_correction_T_max 0.9925
_exptl_absorpt_correction_T_min 0.9581
_exptl_absorpt_correction_type integration
_exptl_absorpt_process_details
;
(X-RED32; Stoe & Cie, 2002)
;
_exptl_crystal_colour colorless
_exptl_crystal_density_diffrn 1.241
_exptl_crystal_description prism
_exptl_crystal_F_000 600
_exptl_crystal_size_max 0.42
_exptl_crystal_size_mid 0.37
_exptl_crystal_size_min 0.21
_refine_diff_density_max 0.174
_refine_diff_density_min -0.135
_refine_ls_extinction_method none
_refine_ls_goodness_of_fit_ref 0.899
_refine_ls_hydrogen_treatment mixed
_refine_ls_matrix_type full
_refine_ls_number_parameters 393
_refine_ls_number_reflns 5950
_refine_ls_number_restraints 0
_refine_ls_restrained_S_all 0.899
_refine_ls_R_factor_all 0.1280
_refine_ls_R_factor_gt 0.0569
_refine_ls_shift/su_max 0.000
_refine_ls_shift/su_mean 0.000
_refine_ls_structure_factor_coef Fsqd
_refine_ls_weighting_details 'w=1/[\s^2^(Fo^2^)+(0.0763P)^2^] where P=(Fo^2^+2Fc^2^)/3'
_refine_ls_weighting_scheme calc
_refine_ls_wR_factor_gt 0.1349
_refine_ls_wR_factor_ref 0.1590
_reflns_number_gt 3029
_reflns_number_total 5950
_reflns_threshold_expression 'I > 2\s(I)'
_cod_data_source_file yk2118sup1.cif
_cod_data_source_block I
_cod_database_code 2242864
_shelx_space_group_comment
;
The symmetry employed for this shelxl refinement is uniquely defined
by the following loop, which should always be used as a source of
symmetry information in preference to the above space-group names.
They are only intended as comments.
;

loop_
_space_group_symop_operation_xyz
'x, y, z'
'-x, -y, -z'

loop_
_atom_site_type_symbol
_atom_site_label
_atom_site_fract_x
_atom_site_fract_y
_atom_site_fract_z
_atom_site_U_iso_or_equiv
_atom_site_adp_type
_atom_site_calc_flag
_atom_site_occupancy
O O1 0.5356(3) 0.3278(2) 0.28533(9) 0.0605(6) Uani d 1
N N2 0.6781(3) 1.0533(3) 0.32141(11) 0.0482(6) Uani d 1
O O2 0.2232(3) 0.5083(3) 0.07897(10) 0.0717(6) Uani d 1
C C1 0.5516(3) 0.4634(3) 0.28130(12) 0.0448(7) Uani d 1
N N1 0.6771(3) 0.5500(3) 0.31509(11) 0.0486(6) Uani d 1
O O5 0.7722(3) 1.0738(3) 0.07181(9) 0.0662(6) Uani d 1
C C28 0.5682(4) 0.9934(3) 0.36083(12) 0.0468(7) Uani d 1
O O4 0.7921(3) 0.8326(2) 0.28774(10) 0.0608(6) Uani d 1
C C19 0.8414(3) 1.0503(3) 0.23666(12) 0.0438(6) Uani d 1
C C18 0.7690(3) 0.9681(3) 0.28425(13) 0.0464(7) Uani d 1
C C11 0.8180(3) 0.4903(3) 0.35334(12) 0.0463(7) Uani d 1
C C16 0.7951(4) 0.4184(3) 0.40468(13) 0.0537(7) Uani d 1
C C2 0.4280(3) 0.5450(3) 0.23801(13) 0.0452(7) Uani d 1
C C3 0.3430(4) 0.6702(3) 0.26034(15) 0.0567(8) Uani d 1
H H3 0.368858 0.706558 0.301043 0.068 Uiso calc 1
C C12 0.9848(4) 0.5130(3) 0.33845(14) 0.0572(8) Uani d 1
H H12 0.999896 0.565609 0.304998 0.069 Uiso calc 1
C C7 0.3944(4) 0.4892(3) 0.17655(14) 0.0516(7) Uani d 1
C C17 0.6204(4) 0.4057(4) 0.42552(15) 0.0705(9) Uani d 1
H H17A 0.558650 0.319989 0.403650 0.106 Uiso calc 1
H H17B 0.555999 0.495828 0.417841 0.106 Uiso calc 1
H H17C 0.634656 0.393102 0.468398 0.106 Uiso calc 1
C C20 0.9676(4) 1.1600(3) 0.25396(14) 0.0560(8) Uani d 1
H H20 1.006541 1.184171 0.295057 0.067 Uiso calc 1
C C6 0.2705(4) 0.5654(4) 0.14029(14) 0.0585(8) Uani d 1
C C24 0.7774(4) 1.0137(3) 0.17529(14) 0.0532(7) Uani d 1
C C34 0.8224(4) 0.8962(4) 0.42816(16) 0.0729(9) Uani d 1
H H34A 0.864042 0.813155 0.403828 0.109 Uiso calc 1
H H34B 0.842987 0.876968 0.470381 0.109 Uiso calc 1
H H34C 0.882266 0.987300 0.422249 0.109 Uiso calc 1
C C23 0.8470(4) 1.0938(3) 0.13335(13) 0.0545(8) Uani d 1
O O6 0.9365(4) 0.8729(3) 0.05401(12) 0.0885(8) Uani d 1
C C33 0.6320(4) 0.9139(3) 0.40945(14) 0.0550(7) Uani d 1
C C13 1.1258(4) 0.4580(4) 0.37307(17) 0.0728(10) Uani d 1
H H13 1.236428 0.472783 0.362982 0.087 Uiso calc 1
C C22 0.9755(4) 1.2010(4) 0.14968(15) 0.0639(9) Uani d 1
H H22 1.020909 1.250648 0.119977 0.077 Uiso calc 1
C C26 0.8233(5) 0.9545(4) 0.03635(15) 0.0646(9) Uani d 1
C C4 0.2194(4) 0.7415(4) 0.22218(18) 0.0727(10) Uani d 1
H H4 0.161175 0.824827 0.237254 0.087 Uiso calc 1
C C32 0.5113(5) 0.8545(4) 0.44225(15) 0.0713(9) Uani d 1
H H32 0.550319 0.797517 0.474527 0.086 Uiso calc 1
C C29 0.3907(4) 1.0207(3) 0.34776(15) 0.0608(8) Uani d 1
H H29 0.350054 1.078584 0.315939 0.073 Uiso calc 1
C C5 0.1834(4) 0.6884(4) 0.16207(18) 0.0736(10) Uani d 1
H H5 0.100416 0.735476 0.136156 0.088 Uiso calc 1
C C15 0.9407(4) 0.3628(4) 0.43830(15) 0.0678(9) Uani d 1
H H15 0.928027 0.311797 0.472381 0.081 Uiso calc 1
C C21 1.0363(4) 1.2343(4) 0.21012(16) 0.0680(9) Uani d 1
H H21 1.123516 1.306624 0.221625 0.082 Uiso calc 1
C C9 0.2956(5) 0.5755(5) 0.03514(16) 0.0724(10) Uani d 1
C C31 0.3375(5) 0.8771(4) 0.42858(17) 0.0758(10) Uani d 1
H H31 0.260317 0.834551 0.451079 0.091 Uiso calc 1
C C14 1.1044(5) 0.3818(4) 0.42210(17) 0.0739(10) Uani d 1
H H14 1.200093 0.342190 0.444874 0.089 Uiso calc 1
C C25 0.6354(5) 0.8978(4) 0.15608(16) 0.0806(11) Uani d 1
H H25A 0.568073 0.923610 0.119042 0.121 Uiso calc 1
H H25B 0.562053 0.895667 0.187499 0.121 Uiso calc 1
H H25C 0.685593 0.800058 0.149429 0.121 Uiso calc 1
O O3 0.4029(4) 0.6720(3) 0.04766(13) 0.1018(9) Uani d 1
C C30 0.2768(4) 0.9620(4) 0.38199(17) 0.0752(10) Uani d 1
H H30 0.158693 0.979873 0.373513 0.090 Uiso calc 1
C C8 0.4864(5) 0.3554(4) 0.15108(15) 0.0709(9) Uani d 1
H H8A 0.432986 0.264201 0.160420 0.106 Uiso calc 1
H H8B 0.605821 0.358900 0.168815 0.106 Uiso calc 1
H H8C 0.479238 0.357183 0.107663 0.106 Uiso calc 1
C C10 0.2217(5) 0.5106(5) -0.02652(16) 0.0945(13) Uani d 1
H H10A 0.118483 0.563994 -0.040154 0.142 Uiso calc 1
H H10B 0.193802 0.405789 -0.025063 0.142 Uiso calc 1
H H10C 0.304914 0.520111 -0.054284 0.142 Uiso calc 1
C C27 0.7180(5) 0.9428(5) -0.02461(16) 0.0866(11) Uani d 1
H H27A 0.778041 0.882794 -0.052970 0.130 Uiso calc 1
H H27B 0.699550 1.042040 -0.038207 0.130 Uiso calc 1
H H27C 0.608231 0.896027 -0.022119 0.130 Uiso calc 1
H H2 0.653(3) 1.146(3) 0.3128(11) 0.043(7) Uiso d 1
H H1 0.696(3) 0.644(3) 0.3039(12) 0.050(8) Uiso d 1

loop_
_atom_site_aniso_label
_atom_site_aniso_U_11
_atom_site_aniso_U_22
_atom_site_aniso_U_33
_atom_site_aniso_U_12
_atom_site_aniso_U_13
_atom_site_aniso_U_23
O1 0.0662(13) 0.0394(12) 0.0731(14) -0.0031(10) -0.0063(10) 0.0143(10)
N2 0.0520(14) 0.0373(13) 0.0590(15) 0.0039(11) 0.0162(12) 0.0120(12)
O2 0.0670(14) 0.0830(16) 0.0625(15) -0.0198(12) -0.0088(11) 0.0188(12)
C1 0.0410(15) 0.0385(16) 0.0560(17) -0.0008(12) 0.0073(13) 0.0098(13)
N1 0.0473(14) 0.0361(13) 0.0616(15) -0.0058(11) -0.0006(11) 0.0121(12)
O5 0.0718(14) 0.0768(15) 0.0500(13) 0.0150(12) 0.0071(11) 0.0076(11)
C28 0.0541(17) 0.0373(15) 0.0503(17) -0.0026(13) 0.0124(13) 0.0025(13)
O4 0.0714(14) 0.0373(11) 0.0799(15) 0.0040(10) 0.0271(11) 0.0141(10)
C19 0.0424(15) 0.0389(15) 0.0523(18) 0.0006(12) 0.0119(13) 0.0075(13)
C18 0.0422(15) 0.0405(17) 0.0565(18) -0.0036(13) 0.0057(13) 0.0064(14)
C11 0.0478(16) 0.0380(15) 0.0510(17) -0.0028(13) 0.0001(13) 0.0021(13)
C16 0.0569(18) 0.0495(17) 0.0538(18) -0.0046(14) 0.0028(14) 0.0064(14)
C2 0.0387(15) 0.0391(15) 0.0582(19) -0.0023(12) 0.0039(13) 0.0111(14)
C3 0.0539(18) 0.0506(18) 0.065(2) 0.0044(15) 0.0038(15) 0.0091(15)
C12 0.0500(18) 0.0579(19) 0.0633(19) -0.0053(15) 0.0046(15) 0.0080(15)
C7 0.0455(16) 0.0484(17) 0.0611(19) -0.0051(13) 0.0033(14) 0.0117(15)
C17 0.068(2) 0.080(2) 0.067(2) -0.0040(18) 0.0158(17) 0.0151(18)
C20 0.0559(18) 0.0562(18) 0.0562(18) -0.0131(15) 0.0101(14) 0.0026(15)
C6 0.0532(18) 0.062(2) 0.058(2) -0.0064(16) -0.0075(15) 0.0158(16)
C24 0.0503(17) 0.0479(17) 0.062(2) 0.0002(14) 0.0069(15) 0.0078(15)
C34 0.065(2) 0.085(2) 0.068(2) 0.0039(19) 0.0013(17) 0.0160(19)
C23 0.0582(18) 0.0571(18) 0.0504(18) 0.0051(15) 0.0124(15) 0.0093(15)
O6 0.0905(18) 0.0892(18) 0.0804(17) 0.0270(16) -0.0028(14) -0.0017(14)
C33 0.0586(18) 0.0497(17) 0.0571(19) -0.0006(14) 0.0090(15) 0.0047(15)
C13 0.0478(19) 0.084(2) 0.085(3) -0.0015(17) 0.0010(17) 0.009(2)
C22 0.069(2) 0.061(2) 0.068(2) -0.0093(17) 0.0290(17) 0.0134(17)
C26 0.060(2) 0.075(2) 0.059(2) -0.0054(18) 0.0066(17) 0.0032(19)
C4 0.060(2) 0.067(2) 0.090(3) 0.0220(17) 0.0032(19) 0.009(2)
C32 0.085(3) 0.071(2) 0.063(2) -0.0019(19) 0.0214(18) 0.0162(18)
C29 0.0547(19) 0.0576(19) 0.073(2) 0.0033(15) 0.0166(16) 0.0071(16)
C5 0.056(2) 0.071(2) 0.091(3) 0.0117(18) -0.0102(18) 0.024(2)
C15 0.069(2) 0.071(2) 0.062(2) 0.0009(18) -0.0044(17) 0.0197(17)
C21 0.070(2) 0.066(2) 0.070(2) -0.0283(17) 0.0181(17) 0.0029(18)
C9 0.059(2) 0.084(3) 0.074(2) -0.0010(19) -0.0024(18) 0.022(2)
C31 0.071(2) 0.085(3) 0.079(2) -0.004(2) 0.034(2) 0.014(2)
C14 0.061(2) 0.079(2) 0.079(2) 0.0102(18) -0.0053(18) 0.013(2)
C25 0.074(2) 0.091(3) 0.073(2) -0.036(2) -0.0032(18) 0.013(2)
O3 0.097(2) 0.108(2) 0.101(2) -0.0409(18) 0.0092(16) 0.0158(17)
C30 0.054(2) 0.083(2) 0.093(3) 0.0012(18) 0.0241(19) 0.009(2)
C8 0.080(2) 0.068(2) 0.063(2) 0.0065(18) 0.0068(17) 0.0001(17)
C10 0.082(3) 0.135(4) 0.064(2) -0.010(3) -0.0021(19) 0.020(2)
C27 0.075(2) 0.119(3) 0.063(2) -0.005(2) 0.0047(18) -0.008(2)

loop_
_atom_type_symbol
_atom_type_description
_atom_type_scat_dispersion_real
_atom_type_scat_dispersion_imag
_atom_type_scat_source
C C 0.0033 0.0016 'International Tables Vol C Tables 4.2.6.8 and 6.1.1.4'
H H 0.0000 0.0000 'International Tables Vol C Tables 4.2.6.8 and 6.1.1.4'
N N 0.0061 0.0033 'International Tables Vol C Tables 4.2.6.8 and 6.1.1.4'
O O 0.0106 0.0060 'International Tables Vol C Tables 4.2.6.8 and 6.1.1.4'

loop_
_geom_angle_atom_site_label_1
_geom_angle_atom_site_label_2
_geom_angle_atom_site_label_3
_geom_angle
_geom_angle_publ_flag
O1 C1 N1 123.5(3) y
O4 C18 N2 123.6(3) y
C1 N1 C11 123.4(2) y
C18 N2 C28 124.2(2) y
C18 N2 H2 118.5(17) ?
C28 N2 H2 113.7(17) ?
C9 O2 C6 117.7(2) ?
O1 C1 C2 121.1(2) ?
N1 C1 C2 115.4(2) ?
C1 N1 H1 118.2(17) ?
C11 N1 H1 114.9(17) ?
C26 O5 C23 118.4(2) ?
C33 C28 C29 121.0(3) ?
C33 C28 N2 122.5(3) ?
C29 C28 N2 116.5(2) ?
C20 C19 C24 121.4(2) ?
C20 C19 C18 119.9(3) ?
C24 C19 C18 118.7(2) ?
O4 C18 C19 121.1(3) ?
N2 C18 C19 115.3(2) ?
C16 C11 C12 120.3(3) ?
C16 C11 N1 122.5(2) ?
C12 C11 N1 117.1(2) ?
C11 C16 C15 117.9(3) ?
C11 C16 C17 121.8(3) ?
C15 C16 C17 120.3(3) ?
C3 C2 C7 121.3(3) ?
C3 C2 C1 119.0(3) ?
C7 C2 C1 119.6(2) ?
C4 C3 C2 120.1(3) ?
C4 C3 H3 119.9 ?
C2 C3 H3 119.9 ?
C13 C12 C11 120.1(3) ?
C13 C12 H12 119.9 ?
C11 C12 H12 119.9 ?
C6 C7 C2 116.1(3) ?
C6 C7 C8 121.5(3) ?
C2 C7 C8 122.4(3) ?
C16 C17 H17A 109.5 ?
C16 C17 H17B 109.5 ?
H17A C17 H17B 109.5 ?
C16 C17 H17C 109.5 ?
H17A C17 H17C 109.5 ?
H17B C17 H17C 109.5 ?
C19 C20 C21 119.9(3) ?
C19 C20 H20 120.0 ?
C21 C20 H20 120.0 ?
C5 C6 C7 123.1(3) ?
C5 C6 O2 118.2(3) ?
C7 C6 O2 118.6(3) ?
C23 C24 C19 116.4(3) ?
C23 C24 C25 121.7(3) ?
C19 C24 C25 121.8(3) ?
C33 C34 H34A 109.5 ?
C33 C34 H34B 109.5 ?
H34A C34 H34B 109.5 ?
C33 C34 H34C 109.5 ?
H34A C34 H34C 109.5 ?
H34B C34 H34C 109.5 ?
C22 C23 C24 122.9(3) ?
C22 C23 O5 118.5(3) ?
C24 C23 O5 118.4(3) ?
C28 C33 C32 117.0(3) ?
C28 C33 C34 122.1(3) ?
C32 C33 C34 120.9(3) ?
C14 C13 C12 120.1(3) ?
C14 C13 H13 120.0 ?
C12 C13 H13 120.0 ?
C21 C22 C23 119.4(3) ?
C21 C22 H22 120.3 ?
C23 C22 H22 120.3 ?
O6 C26 O5 122.6(3) ?
O6 C26 C27 126.8(4) ?
O5 C26 C27 110.6(3) ?
C5 C4 C3 119.6(3) ?
C5 C4 H4 120.2 ?
C3 C4 H4 120.2 ?
C31 C32 C33 122.1(3) ?
C31 C32 H32 118.9 ?
C33 C32 H32 118.9 ?
C30 C29 C28 119.8(3) ?
C30 C29 H29 120.1 ?
C28 C29 H29 120.1 ?
C4 C5 C6 119.6(3) ?
C4 C5 H5 120.2 ?
C6 C5 H5 120.2 ?
C14 C15 C16 121.3(3) ?
C14 C15 H15 119.4 ?
C16 C15 H15 119.4 ?
C22 C21 C20 119.8(3) ?
C22 C21 H21 120.1 ?
C20 C21 H21 120.1 ?
O3 C9 O2 121.8(3) ?
O3 C9 C10 127.5(4) ?
O2 C9 C10 110.7(3) ?
C30 C31 C32 120.2(3) ?
C30 C31 H31 119.9 ?
C32 C31 H31 119.9 ?
C13 C14 C15 120.2(3) ?
C13 C14 H14 119.9 ?
C15 C14 H14 119.9 ?
C24 C25 H25A 109.5 ?
C24 C25 H25B 109.5 ?
H25A C25 H25B 109.5 ?
C24 C25 H25C 109.5 ?
H25A C25 H25C 109.5 ?
H25B C25 H25C 109.5 ?
C31 C30 C29 119.7(3) ?
C31 C30 H30 120.2 ?
C29 C30 H30 120.2 ?
C7 C8 H8A 109.5 ?
C7 C8 H8B 109.5 ?
H8A C8 H8B 109.5 ?
C7 C8 H8C 109.5 ?
H8A C8 H8C 109.5 ?
H8B C8 H8C 109.5 ?
C9 C10 H10A 109.5 ?
C9 C10 H10B 109.5 ?
H10A C10 H10B 109.5 ?
C9 C10 H10C 109.5 ?
H10A C10 H10C 109.5 ?
H10B C10 H10C 109.5 ?
C26 C27 H27A 109.5 ?
C26 C27 H27B 109.5 ?
H27A C27 H27B 109.5 ?
C26 C27 H27C 109.5 ?
H27A C27 H27C 109.5 ?
H27B C27 H27C 109.5 ?

loop_
_geom_bond_atom_site_label_1
_geom_bond_atom_site_label_2
_geom_bond_distance
_geom_bond_publ_flag
O1 C1 1.222(3) y
O4 C18 1.224(3) y
N1 C1 1.348(3) y
O3 C9 1.186(4) y
O6 C26 1.188(4) y
N2 C18 1.344(4) y
N2 C28 1.434(3) ?
N2 H2 0.88(3) ?
O2 C9 1.365(4) ?
O2 C6 1.414(4) ?
C1 C2 1.499(4) ?
N1 C11 1.427(3) ?
N1 H1 0.91(3) ?
O5 C26 1.359(4) ?
O5 C23 1.409(4) ?
C28 C33 1.378(4) ?
C28 C29 1.400(4) ?
C19 C20 1.378(4) ?
C19 C24 1.399(4) ?
C19 C18 1.502(4) ?
C11 C16 1.384(4) ?
C11 C12 1.400(4) ?
C16 C15 1.387(4) ?
C16 C17 1.501(4) ?
C2 C3 1.384(4) ?
C2 C7 1.404(4) ?
C3 C4 1.385(4) ?
C3 H3 0.9300 ?
C12 C13 1.369(4) ?
C12 H12 0.9300 ?
C7 C6 1.387(4) ?
C7 C8 1.497(4) ?
C17 H17A 0.9600 ?
C17 H17B 0.9600 ?
C17 H17C 0.9600 ?
C20 C21 1.383(4) ?
C20 H20 0.9300 ?
C6 C5 1.374(5) ?
C24 C23 1.382(4) ?
C24 C25 1.504(4) ?
C34 C33 1.497(4) ?
C34 H34A 0.9600 ?
C34 H34B 0.9600 ?
C34 H34C 0.9600 ?
C23 C22 1.372(4) ?
C33 C32 1.391(4) ?
C13 C14 1.357(5) ?
C13 H13 0.9300 ?
C22 C21 1.371(4) ?
C22 H22 0.9300 ?
C26 C27 1.483(5) ?
C4 C5 1.371(5) ?
C4 H4 0.9300 ?
C32 C31 1.365(5) ?
C32 H32 0.9300 ?
C29 C30 1.372(4) ?
C29 H29 0.9300 ?
C5 H5 0.9300 ?
C15 C14 1.383(5) ?
C15 H15 0.9300 ?
C21 H21 0.9300 ?
C9 C10 1.482(5) ?
C31 C30 1.365(5) ?
C31 H31 0.9300 ?
C14 H14 0.9300 ?
C25 H25A 0.9600 ?
C25 H25B 0.9600 ?
C25 H25C 0.9600 ?
C30 H30 0.9300 ?
C8 H8A 0.9600 ?
C8 H8B 0.9600 ?
C8 H8C 0.9600 ?
C10 H10A 0.9600 ?
C10 H10B 0.9600 ?
C10 H10C 0.9600 ?
C27 H27A 0.9600 ?
C27 H27B 0.9600 ?
C27 H27C 0.9600 ?

loop_
_geom_hbond_atom_site_label_D
_geom_hbond_atom_site_label_H
_geom_hbond_atom_site_label_A
_geom_hbond_site_symmetry_A
_geom_hbond_distance_DH
_geom_hbond_distance_HA
_geom_hbond_distance_DA
_geom_hbond_angle_DHA
_geom_hbond_publ_flag
C5 H5 O6 1_455 0.93 2.49 3.402(4) 167 yes
N2 H2 O1 1_565 0.88(3) 1.96(3) 2.813(3) 164(2) yes
N1 H1 O4 . 0.91(3) 1.91(3) 2.804(3) 166(2) yes
C25 H25B O4 . 0.96 2.76 3.117(4) 103 yes
C34 H34A O4 . 0.96 2.59 3.100(4) 114 yes
C8 H8B O1 . 0.96 2.75 2.986(4) 95 yes
C3 H3 Cg1 . 0.93 2.81 3.666(3) 153 yes

loop_
_geom_torsion_atom_site_label_1
_geom_torsion_atom_site_label_2
_geom_torsion_atom_site_label_3
_geom_torsion_atom_site_label_4
_geom_torsion
_geom_torsion_publ_flag
C9 O2 C6 C7 -100.0(3) y
N1 C1 C2 C7 129.1(3) y
C2 C1 N1 C11 -172.4(2) y
C1 N1 C11 C16 -66.4(4) y
C26 O5 C23 C24 -83.7(3) y
C24 C19 C18 N2 -113.6(3) y
C28 N2 C18 C19 166.2(2) y
C18 N2 C28 C33 66.0(4) y
N1 C1 C2 C3 -53.9(3) ?
O1 C1 N1 C11 8.5(4) ?
C18 N2 C28 C29 -114.4(3) ?
C28 N2 C18 O4 -13.4(4) ?
C20 C19 C18 O4 -114.4(3) ?
C24 C19 C18 O4 66.0(4) ?
C20 C19 C18 N2 66.0(3) ?
C1 N1 C11 C12 116.4(3) ?
C12 C11 C16 C15 -3.6(4) ?
N1 C11 C16 C15 179.2(3) ?
C12 C11 C16 C17 173.8(3) ?
N1 C11 C16 C17 -3.3(4) ?
O1 C1 C2 C3 125.3(3) ?
O1 C1 C2 C7 -51.7(4) ?
C7 C2 C3 C4 1.3(4) ?
C1 C2 C3 C4 -175.6(3) ?
C16 C11 C12 C13 3.0(4) ?
N1 C11 C12 C13 -179.7(3) ?
C3 C2 C7 C6 -0.8(4) ?
C1 C2 C7 C6 176.1(2) ?
C3 C2 C7 C8 179.1(3) ?
C1 C2 C7 C8 -4.0(4) ?
C24 C19 C20 C21 -1.4(4) ?
C18 C19 C20 C21 179.0(3) ?
C2 C7 C6 C5 -0.1(4) ?
C8 C7 C6 C5 179.9(3) ?
C2 C7 C6 O2 -175.9(2) ?
C8 C7 C6 O2 4.1(4) ?
C9 O2 C6 C5 84.0(4) ?
C20 C19 C24 C23 -0.3(4) ?
C18 C19 C24 C23 179.3(3) ?
C20 C19 C24 C25 -177.9(3) ?
C18 C19 C24 C25 1.7(4) ?
C19 C24 C23 C22 1.8(4) ?
C25 C24 C23 C22 179.4(3) ?
C19 C24 C23 O5 -172.5(2) ?
C25 C24 C23 O5 5.1(4) ?
C26 O5 C23 C22 101.7(3) ?
C29 C28 C33 C32 3.9(4) ?
N2 C28 C33 C32 -176.5(3) ?
C29 C28 C33 C34 -173.8(3) ?
N2 C28 C33 C34 5.8(4) ?
C11 C12 C13 C14 -0.3(5) ?
C24 C23 C22 C21 -1.6(5) ?
O5 C23 C22 C21 172.7(3) ?
C23 O5 C26 O6 -5.3(5) ?
C23 O5 C26 C27 174.0(3) ?
C2 C3 C4 C5 -0.8(5) ?
C28 C33 C32 C31 -2.0(5) ?
C34 C33 C32 C31 175.7(3) ?
C33 C28 C29 C30 -3.0(5) ?
N2 C28 C29 C30 177.4(3) ?
C3 C4 C5 C6 -0.1(5) ?
C7 C6 C5 C4 0.6(5) ?
O2 C6 C5 C4 176.4(3) ?
C11 C16 C15 C14 1.6(5) ?
C17 C16 C15 C14 -175.9(3) ?
C23 C22 C21 C20 -0.1(5) ?
C19 C20 C21 C22 1.6(5) ?
C6 O2 C9 O3 4.8(5) ?
C6 O2 C9 C10 -175.4(3) ?
C33 C32 C31 C30 -0.9(6) ?
C12 C13 C14 C15 -1.7(5) ?
C16 C15 C14 C13 1.0(5) ?
C32 C31 C30 C29 2.0(6) ?
C28 C29 C30 C31 -0.1(5) ?

_cod_database_fobs_code 2242864
